data_7718922
loop_
_publ_author_name
'Chan, Tek Long'
'Zhang, Jie'
'Xie, Zuowei'

_publ_section_title
;
 Carboranyl diphosphenes: synthesis, structure and reactivity.
;
_journal_issue 28
_journal_name_full 'Dalton transactions (Cambridge, England : 2003)'
_journal_page_first 10946
_journal_page_last 10955
_journal_paper_doi 10.1039/d5dt01239b
_journal_volume 54
_journal_year 2025
_chemical_formula_sum 'C15 H29 B10 N'
_chemical_formula_weight 331.49
_space_group_crystal_system monoclinic
_space_group_IT_number 14
_space_group_name_Hall '-P 2ybc'
_space_group_name_H-M_alt 'P 1 21/c 1'
_atom_sites_solution_hydrogens geom
_audit_creation_method SHELXL-2014/6
_audit_update_record
;
2025-06-13 deposited with the CCDC.	2025-06-18 downloaded from the CCDC.
;
_cell_angle_alpha 90
_cell_angle_beta 94.035(12)
_cell_angle_gamma 90
_cell_formula_units_Z 4
_cell_length_a 11.039(3)
_cell_length_b 9.720(2)
_cell_length_c 18.931(4)
_cell_measurement_reflns_used 158
_cell_measurement_temperature 296(2)
_cell_measurement_theta_max 15
_cell_measurement_theta_min 15
_cell_volume 2026.2(8)
_computing_cell_refinement 'BRUKER D8VENTURE DIFFRACTOMETER'
_computing_data_collection 'BRUKER D8VENTURE DIFFRACTOMETER'
_computing_data_reduction 'BRUKER D8VENTURE DIFFRACTOMETER'
_computing_molecular_graphics 'BRUKER SHELXTL'
_computing_publication_material 'BRUKER SHELXTL'
_computing_structure_refinement 'SHELXL-2014/6 (Sheldrick, 2014)'
_computing_structure_solution 'BRUKER D8VENTURE DIFFRACTOMETER'
_diffrn_ambient_temperature 296(2)
_diffrn_measured_fraction_theta_full 0.998
_diffrn_measured_fraction_theta_max 0.998
_diffrn_measurement_device_type 'BRUKER KAPPA APEXII DUO DIFFRACTOMETER'
_diffrn_measurement_method 'PHI & OMEGA SCAN'
_diffrn_radiation_type MoK\a
_diffrn_radiation_wavelength 0.71073
_diffrn_reflns_av_R_equivalents 0.0305
_diffrn_reflns_av_unetI/netI 0.0212
_diffrn_reflns_Laue_measured_fraction_full 0.998
_diffrn_reflns_Laue_measured_fraction_max 0.998
_diffrn_reflns_limit_h_max 13
_diffrn_reflns_limit_h_min -13
_diffrn_reflns_limit_k_max 11
_diffrn_reflns_limit_k_min -11
_diffrn_reflns_limit_l_max 21
_diffrn_reflns_limit_l_min -22
_diffrn_reflns_number 18317
_diffrn_reflns_point_group_measured_fraction_full 0.998
_diffrn_reflns_point_group_measured_fraction_max 0.998
_diffrn_reflns_theta_full 25.242
_diffrn_reflns_theta_max 25.249
_diffrn_reflns_theta_min 1.849
_exptl_absorpt_coefficient_mu 0.055
_exptl_absorpt_correction_T_max 0.7456
_exptl_absorpt_correction_T_min 0.6809
_exptl_absorpt_correction_type multi-scan
_exptl_crystal_colour colourless
_exptl_crystal_density_diffrn 1.087
_exptl_crystal_description block
_exptl_crystal_F_000 704
_exptl_crystal_size_max 0.500
_exptl_crystal_size_mid 0.400
_exptl_crystal_size_min 0.300
_refine_diff_density_max 0.320
_refine_diff_density_min -0.260
_refine_diff_density_rms 0.045
_refine_ls_extinction_method none
_refine_ls_goodness_of_fit_ref 1.058
_refine_ls_hydrogen_treatment constr
_refine_ls_matrix_type full
_refine_ls_number_parameters 235
_refine_ls_number_reflns 3670
_refine_ls_number_restraints 0
_refine_ls_restrained_S_all 1.058
_refine_ls_R_factor_all 0.0688
_refine_ls_R_factor_gt 0.0563
_refine_ls_shift/su_max 0.004
_refine_ls_shift/su_mean 0.001
_refine_ls_structure_factor_coef Fsqd
_refine_ls_weighting_details 'w=1/[\s^2^(Fo^2^)+(0.0996P)^2^+0.7445P] where P=(Fo^2^+2Fc^2^)/3'
_refine_ls_weighting_scheme calc
_refine_ls_wR_factor_gt 0.1702
_refine_ls_wR_factor_ref 0.1832
_reflns_Friedel_coverage 0.000
_reflns_number_gt 2902
_reflns_number_total 3670
_reflns_threshold_expression 'I > 2\s(I)'
_cod_data_source_file d5dt01239b2.cif
_cod_data_source_block 2
_cod_depositor_comments 'Adding full bibliography for 7718922--7718935.cif.'
_cod_original_cell_volume 2026.4(8)
_cod_original_sg_symbol_H-M 'P 21/c'
_cod_database_code 7718922
_shelx_space_group_comment
;
The symmetry employed for this shelxl refinement is uniquely defined
by the following loop, which should always be used as a source of
symmetry information in preference to the above space-group names.
They are only intended as comments.
;
_shelx_estimated_absorpt_t_min 0.973
_shelx_estimated_absorpt_t_max 0.984
_shelxl_version_number 2014/6

loop_
_space_group_symop_operation_xyz
'x, y, z'
'-x, y+1/2, -z+1/2'
'-x, -y, -z'
'x, -y-1/2, z-1/2'

loop_
_atom_site_label
_atom_site_type_symbol
_atom_site_fract_x
_atom_site_fract_y
_atom_site_fract_z
_atom_site_U_iso_or_equiv
_atom_site_adp_type
_atom_site_occupancy
_atom_site_site_symmetry_order
_atom_site_calc_flag
_atom_site_refinement_flags_posn
_atom_site_refinement_flags_adp
_atom_site_refinement_flags_occupancy
_atom_site_disorder_assembly
_atom_site_disorder_group
N1 N 0.21314(13) 0.95115(15) 0.20193(7) 0.0389(4) Uani 1 1 d . . . . .
C1 C 0.27155(15) 1.10488(18) 0.11601(9) 0.0361(4) Uani 1 1 d . . . . .
C2 C 0.12875(17) 1.15941(19) 0.11347(10) 0.0425(5) Uani 1 1 d . . . . .
H2 H 0.0612 1.0984 0.1399 0.051 Uiso 1 1 calc R U . . .
C11 C 0.29401(15) 0.96916(17) 0.15863(9) 0.0355(4) Uani 1 1 d . . . . .
C12 C 0.40246(17) 0.8761(2) 0.14245(10) 0.0430(5) Uani 1 1 d . . . . .
C13 C 0.4246(2) 0.7596(2) 0.19702(13) 0.0579(6) Uani 1 1 d . . . . .
H13A H 0.3521 0.7055 0.1988 0.087 Uiso 1 1 calc R U . . .
H13B H 0.4897 0.7022 0.1834 0.087 Uiso 1 1 calc R U . . .
H13C H 0.4457 0.7985 0.2428 0.087 Uiso 1 1 calc R U . . .
C14 C 0.3731(2) 0.8069(2) 0.06980(12) 0.0573(6) Uani 1 1 d . . . . .
H14A H 0.3587 0.8763 0.0342 0.086 Uiso 1 1 calc R U . . .
H14B H 0.4405 0.7506 0.0583 0.086 Uiso 1 1 calc R U . . .
H14C H 0.3020 0.7506 0.0718 0.086 Uiso 1 1 calc R U . . .
C15 C 0.52319(18) 0.9563(2) 0.14350(12) 0.0570(6) Uani 1 1 d . . . . .
H15A H 0.5151 1.0309 0.1103 0.085 Uiso 1 1 calc R U . . .
H15B H 0.5428 0.9921 0.1902 0.085 Uiso 1 1 calc R U . . .
H15C H 0.5868 0.8958 0.1307 0.085 Uiso 1 1 calc R U . . .
C16 C 0.20013(16) 0.84030(19) 0.24962(9) 0.0394(4) Uani 1 1 d . . . . .
C17 C 0.25213(18) 0.8515(2) 0.31924(10) 0.0486(5) Uani 1 1 d . . . . .
C18 C 0.2375(2) 0.7419(3) 0.36435(12) 0.0608(6) Uani 1 1 d . . . . .
H18A H 0.2728 0.7459 0.4104 0.073 Uiso 1 1 calc R U . . .
C19 C 0.1720(2) 0.6268(3) 0.34278(13) 0.0636(6) Uani 1 1 d . . . . .
H19A H 0.1667 0.5525 0.3733 0.076 Uiso 1 1 calc R U . . .
C20 C 0.1142(2) 0.6221(2) 0.27552(12) 0.0558(6) Uani 1 1 d . . . . .
H20A H 0.0674 0.5458 0.2619 0.067 Uiso 1 1 calc R U . . .
C21 C 0.12483(17) 0.7293(2) 0.22808(11) 0.0452(5) Uani 1 1 d . . . . .
C22 C 0.3241(2) 0.9771(3) 0.34298(12) 0.0698(7) Uani 1 1 d . . . . .
H22A H 0.3242 1.0417 0.3047 0.105 Uiso 1 1 calc R U . . .
H22B H 0.2880 1.0187 0.3824 0.105 Uiso 1 1 calc R U . . .
H22C H 0.4061 0.9507 0.3570 0.105 Uiso 1 1 calc R U . . .
C23 C 0.0591(2) 0.7253(2) 0.15571(13) 0.0619(6) Uani 1 1 d . . . . .
H23A H 0.0768 0.8075 0.1302 0.093 Uiso 1 1 calc R U . . .
H23B H 0.0852 0.6465 0.1303 0.093 Uiso 1 1 calc R U . . .
H23C H -0.0268 0.7195 0.1604 0.093 Uiso 1 1 calc R U . . .
B3 B 0.2346(2) 1.2458(2) 0.16719(13) 0.0499(6) Uani 1 1 d . . . . .
H3 H 0.2400 1.2458 0.2254 0.060 Uiso 1 1 calc R U . . .
B4 B 0.3661(2) 1.2455(2) 0.11856(13) 0.0498(6) Uani 1 1 d . . . . .
H4 H 0.4580 1.2463 0.1452 0.060 Uiso 1 1 calc R U . . .
B5 B 0.3320(2) 1.1529(2) 0.03875(11) 0.0457(5) Uani 1 1 d . . . . .
H5 H 0.4025 1.0939 0.0138 0.055 Uiso 1 1 calc R U . . .
B6 B 0.1788(2) 1.0933(2) 0.03766(11) 0.0441(5) Uani 1 1 d . . . . .
H6 H 0.1488 0.9954 0.0131 0.053 Uiso 1 1 calc R U . . .
B7 B 0.1158(3) 1.3322(2) 0.11603(15) 0.0580(7) Uani 1 1 d . . . . .
H7 H 0.0444 1.3889 0.1415 0.070 Uiso 1 1 calc R U . . .
B8 B 0.2683(3) 1.3910(2) 0.11758(15) 0.0608(7) Uani 1 1 d . . . . .
H8 H 0.2970 1.4880 0.1437 0.073 Uiso 1 1 calc R U . . .
B9 B 0.3290(2) 1.3346(3) 0.03769(14) 0.0579(7) Uani 1 1 d . . . . .
H9 H 0.3974 1.3950 0.0116 0.070 Uiso 1 1 calc R U . . .
B10 B 0.2138(2) 1.2399(3) -0.01200(13) 0.0540(6) Uani 1 1 d . . . . .
H10 H 0.2076 1.2381 -0.0702 0.065 Uiso 1 1 calc R U . . .
B11 B 0.0822(2) 1.2395(2) 0.03650(14) 0.0540(6) Uani 1 1 d . . . . .
H11 H -0.0103 1.2365 0.0107 0.065 Uiso 1 1 calc R U . . .
B12 B 0.1741(2) 1.3890(3) 0.03609(15) 0.0600(7) Uani 1 1 d . . . . .
H12 H 0.1424 1.4841 0.0093 0.072 Uiso 1 1 calc R U . . .

loop_
_atom_site_aniso_label
_atom_site_aniso_U_11
_atom_site_aniso_U_22
_atom_site_aniso_U_33
_atom_site_aniso_U_23
_atom_site_aniso_U_13
_atom_site_aniso_U_12
N1 0.0451(8) 0.0397(8) 0.0321(8) 0.0013(6) 0.0050(6) 0.0012(6)
C1 0.0396(9) 0.0367(9) 0.0318(9) -0.0016(7) 0.0018(7) -0.0018(7)
C2 0.0425(10) 0.0404(10) 0.0448(11) 0.0035(8) 0.0048(8) 0.0027(8)
C11 0.0406(9) 0.0368(9) 0.0286(8) -0.0026(7) -0.0009(7) -0.0022(7)
C12 0.0449(10) 0.0434(10) 0.0413(10) -0.0003(8) 0.0068(8) 0.0049(8)
C13 0.0570(12) 0.0549(13) 0.0632(14) 0.0114(10) 0.0140(10) 0.0197(10)
C14 0.0672(14) 0.0548(12) 0.0511(13) -0.0130(10) 0.0131(10) 0.0045(10)
C15 0.0422(10) 0.0649(14) 0.0642(14) 0.0022(11) 0.0055(9) 0.0049(10)
C16 0.0411(9) 0.0433(10) 0.0346(9) 0.0048(8) 0.0086(7) 0.0050(8)
C17 0.0492(11) 0.0609(12) 0.0364(10) 0.0017(9) 0.0072(8) 0.0052(9)
C18 0.0627(13) 0.0843(17) 0.0358(11) 0.0172(11) 0.0063(9) 0.0116(12)
C19 0.0638(14) 0.0687(15) 0.0603(14) 0.0293(12) 0.0182(11) 0.0081(12)
C20 0.0529(12) 0.0507(12) 0.0656(14) 0.0129(10) 0.0154(10) -0.0010(9)
C21 0.0437(10) 0.0471(11) 0.0453(11) 0.0056(8) 0.0067(8) 0.0020(8)
C22 0.0886(17) 0.0742(16) 0.0449(12) -0.0109(11) -0.0077(11) -0.0048(13)
C23 0.0658(14) 0.0578(13) 0.0602(14) 0.0020(11) -0.0098(11) -0.0108(11)
B3 0.0688(15) 0.0379(12) 0.0427(13) -0.0073(9) 0.0016(11) 0.0019(10)
B4 0.0512(13) 0.0448(12) 0.0522(14) 0.0027(10) -0.0044(10) -0.0125(10)
B5 0.0493(12) 0.0508(13) 0.0374(11) 0.0075(10) 0.0054(9) -0.0052(10)
B6 0.0497(12) 0.0465(12) 0.0351(11) 0.0004(9) -0.0041(9) -0.0039(9)
B7 0.0699(16) 0.0401(12) 0.0645(16) 0.0020(11) 0.0081(12) 0.0105(11)
B8 0.0782(18) 0.0362(12) 0.0670(17) -0.0005(11) -0.0021(13) -0.0067(11)
B9 0.0605(15) 0.0509(14) 0.0621(16) 0.0171(12) 0.0028(12) -0.0117(11)
B10 0.0600(15) 0.0590(15) 0.0423(13) 0.0140(11) -0.0010(11) -0.0026(11)
B11 0.0506(13) 0.0533(14) 0.0568(15) 0.0133(11) -0.0055(11) 0.0016(10)
B12 0.0671(16) 0.0446(13) 0.0680(17) 0.0163(12) 0.0013(13) 0.0010(11)

loop_
_atom_type_symbol
_atom_type_description
_atom_type_scat_dispersion_real
_atom_type_scat_dispersion_imag
_atom_type_scat_source
C C 0.0033 0.0016 'International Tables Vol C Tables 4.2.6.8 and 6.1.1.4'
H H 0.0000 0.0000 'International Tables Vol C Tables 4.2.6.8 and 6.1.1.4'
B B 0.0013 0.0007 'International Tables Vol C Tables 4.2.6.8 and 6.1.1.4'
N N 0.0061 0.0033 'International Tables Vol C Tables 4.2.6.8 and 6.1.1.4'

loop_
_geom_angle_atom_site_label_1
_geom_angle_atom_site_label_2
_geom_angle_atom_site_label_3
_geom_angle
_geom_angle_site_symmetry_1
_geom_angle_site_symmetry_3
_geom_angle_publ_flag
C11 N1 C16 128.63(15) . . ?
C11 C1 C2 113.68(13) . . ?
C11 C1 B5 127.99(15) . . ?
C2 C1 B5 108.30(14) . . ?
C11 C1 B4 125.80(15) . . ?
C2 C1 B4 108.69(14) . . ?
B5 C1 B4 62.30(13) . . ?
C11 C1 B3 114.38(14) . . ?
C2 C1 B3 60.41(12) . . ?
B5 C1 B3 112.37(15) . . ?
B4 C1 B3 61.63(13) . . ?
C11 C1 B6 116.62(14) . . ?
C2 C1 B6 59.81(11) . . ?
B5 C1 B6 62.17(12) . . ?
B4 C1 B6 113.21(14) . . ?
B3 C1 B6 112.12(15) . . ?
C1 C2 B7 113.53(16) . . ?
C1 C2 B6 62.59(11) . . ?
B7 C2 B6 115.72(16) . . ?
C1 C2 B11 113.61(15) . . ?
B7 C2 B11 63.07(14) . . ?
B6 C2 B11 63.01(13) . . ?
C1 C2 B3 62.17(12) . . ?
B7 C2 B3 63.29(14) . . ?
B6 C2 B3 115.97(15) . . ?
B11 C2 B3 115.90(16) . . ?
N1 C11 C12 129.63(16) . . ?
N1 C11 C1 111.03(15) . . ?
C12 C11 C1 119.31(14) . . ?
C13 C12 C15 105.48(17) . . ?
C13 C12 C14 106.86(17) . . ?
C15 C12 C14 111.00(16) . . ?
C13 C12 C11 112.63(15) . . ?
C15 C12 C11 112.42(16) . . ?
C14 C12 C11 108.31(15) . . ?
C17 C16 C21 121.78(17) . . ?
C17 C16 N1 119.01(17) . . ?
C21 C16 N1 118.86(16) . . ?
C18 C17 C16 117.5(2) . . ?
C18 C17 C22 121.5(2) . . ?
C16 C17 C22 120.99(18) . . ?
C19 C18 C17 121.6(2) . . ?
C18 C19 C20 119.8(2) . . ?
C19 C20 C21 121.1(2) . . ?
C20 C21 C16 117.68(19) . . ?
C20 C21 C23 120.89(19) . . ?
C16 C21 C23 121.42(17) . . ?
C2 B3 C1 57.42(11) . . ?
C2 B3 B8 103.80(17) . . ?
C1 B3 B8 105.59(17) . . ?
C2 B3 B4 103.90(16) . . ?
C1 B3 B4 58.52(12) . . ?
B8 B3 B4 60.66(15) . . ?
C2 B3 B7 57.63(13) . . ?
C1 B3 B7 105.09(16) . . ?
B8 B3 B7 60.30(15) . . ?
B4 B3 B7 108.44(18) . . ?
C1 B4 B3 59.85(12) . . ?
C1 B4 B5 58.74(11) . . ?
B3 B4 B5 108.05(16) . . ?
C1 B4 B8 105.35(16) . . ?
B3 B4 B8 59.02(14) . . ?
B5 B4 B8 107.55(17) . . ?
C1 B4 B9 105.05(16) . . ?
B3 B4 B9 107.34(18) . . ?
B5 B4 B9 59.53(14) . . ?
B8 B4 B9 60.11(15) . . ?
C1 B5 B9 105.90(16) . . ?
C1 B5 B4 58.96(11) . . ?
B9 B5 B4 60.39(14) . . ?
C1 B5 B10 105.98(16) . . ?
B9 B5 B10 60.41(14) . . ?
B4 B5 B10 108.80(17) . . ?
C1 B5 B6 59.77(11) . . ?
B9 B5 B6 107.89(17) . . ?
B4 B5 B6 108.55(15) . . ?
B10 B5 B6 59.34(13) . . ?
C2 B6 C1 57.61(11) . . ?
C2 B6 B10 103.92(16) . . ?
C1 B6 B10 105.26(15) . . ?
C2 B6 B11 58.50(13) . . ?
C1 B6 B11 105.95(15) . . ?
B10 B6 B11 60.05(14) . . ?
C2 B6 B5 103.37(15) . . ?
C1 B6 B5 58.07(11) . . ?
B10 B6 B5 60.12(13) . . ?
B11 B6 B5 107.92(16) . . ?
C2 B7 B11 58.82(13) . . ?
C2 B7 B12 104.39(17) . . ?
B11 B7 B12 60.00(15) . . ?
C2 B7 B8 103.83(17) . . ?
B11 B7 B8 108.64(19) . . ?
B12 B7 B8 60.89(15) . . ?
C2 B7 B3 59.08(12) . . ?
B11 B7 B3 108.90(17) . . ?
B12 B7 B3 108.22(19) . . ?
B8 B7 B3 58.89(14) . . ?
B3 B8 B7 60.80(14) . . ?
B3 B8 B4 60.32(14) . . ?
B7 B8 B4 108.57(17) . . ?
B3 B8 B9 108.28(17) . . ?
B7 B8 B9 107.42(18) . . ?
B4 B8 B9 60.00(14) . . ?
B3 B8 B12 108.64(18) . . ?
B7 B8 B12 59.51(15) . . ?
B4 B8 B12 108.29(18) . . ?
B9 B8 B12 59.88(15) . . ?
B5 B9 B4 60.09(13) . . ?
B5 B9 B10 60.16(14) . . ?
B4 B9 B10 108.36(16) . . ?
B5 B9 B8 107.81(16) . . ?
B4 B9 B8 59.88(14) . . ?
B10 B9 B8 108.01(18) . . ?
B5 B9 B12 108.24(17) . . ?
B4 B9 B12 108.68(18) . . ?
B10 B9 B12 59.85(15) . . ?
B8 B9 B12 60.48(16) . . ?
B6 B10 B11 60.29(13) . . ?
B6 B10 B5 60.54(12) . . ?
B11 B10 B5 108.44(16) . . ?
B6 B10 B12 108.28(17) . . ?
B11 B10 B12 59.83(15) . . ?
B5 B10 B12 107.92(18) . . ?
B6 B10 B9 108.07(16) . . ?
B11 B10 B9 107.95(19) . . ?
B5 B10 B9 59.43(14) . . ?
B12 B10 B9 60.18(15) . . ?
C2 B11 B7 58.11(14) . . ?
C2 B11 B10 103.62(16) . . ?
B7 B11 B10 107.98(18) . . ?
C2 B11 B12 103.91(17) . . ?
B7 B11 B12 60.06(15) . . ?
B10 B11 B12 60.35(15) . . ?
C2 B11 B6 58.50(12) . . ?
B7 B11 B6 107.85(17) . . ?
B10 B11 B6 59.66(13) . . ?
B12 B11 B6 108.19(17) . . ?
B11 B12 B7 59.94(15) . . ?
B11 B12 B10 59.82(15) . . ?
B7 B12 B10 107.46(17) . . ?
B11 B12 B9 107.76(17) . . ?
B7 B12 B9 107.32(18) . . ?
B10 B12 B9 59.96(15) . . ?
B11 B12 B8 107.58(17) . . ?
B7 B12 B8 59.61(15) . . ?
B10 B12 B8 107.44(18) . . ?
B9 B12 B8 59.65(16) . . ?

loop_
_geom_bond_atom_site_label_1
_geom_bond_atom_site_label_2
_geom_bond_distance
_geom_bond_site_symmetry_2
_geom_bond_publ_flag
N1 C11 1.266(2) . ?
N1 C16 1.420(2) . ?
C1 C11 1.557(2) . ?
C1 C2 1.661(2) . ?
C1 B5 1.715(3) . ?
C1 B4 1.719(3) . ?
C1 B3 1.743(3) . ?
C1 B6 1.746(3) . ?
C2 B7 1.687(3) . ?
C2 B6 1.700(3) . ?
C2 B11 1.700(3) . ?
C2 B3 1.714(3) . ?
C11 C12 1.548(2) . ?
C12 C13 1.541(3) . ?
C12 C15 1.543(3) . ?
C12 C14 1.545(3) . ?
C16 C17 1.404(3) . ?
C16 C21 1.405(3) . ?
C17 C18 1.382(3) . ?
C17 C22 1.507(3) . ?
C18 C19 1.378(4) . ?
C19 C20 1.384(3) . ?
C20 C21 1.386(3) . ?
C21 C23 1.505(3) . ?
B3 B8 1.750(3) . ?
B3 B4 1.773(4) . ?
B3 B7 1.784(4) . ?
B4 B5 1.776(3) . ?
B4 B8 1.779(4) . ?
B4 B9 1.781(3) . ?
B5 B9 1.766(4) . ?
B5 B10 1.779(3) . ?
B5 B6 1.787(3) . ?
B6 B10 1.765(3) . ?
B6 B11 1.776(3) . ?
B7 B11 1.771(4) . ?
B7 B12 1.774(4) . ?
B7 B8 1.775(4) . ?
B8 B9 1.783(4) . ?
B8 B12 1.798(4) . ?
B9 B10 1.784(4) . ?
B9 B12 1.788(4) . ?
B10 B11 1.772(4) . ?
B10 B12 1.782(4) . ?
B11 B12 1.773(4) . ?
